data_7001011
loop_
_publ_author_name
'Mendoza, Carolina'
'Benet-Buchholz, Jordi'
'Peric\'as, Miquel A.'
'Vilar, Ram\'on'

_publ_section_title
;
 Di-platinum complexes containing thiolato-urea ligands: structural and
 anion binding studies
;
_journal_coden_ASTM DTARAF
_journal_issue 16
_journal_name_full 'Dalton Transactions'
_journal_page_first 2974
_journal_page_last 2985
_journal_paper_doi 10.1039/b819612e
_journal_year 2009
_chemical_formula_sum 'C67.5 H84 F6 N4 O11 P4 Pt2 S4'
_chemical_formula_weight 1883.69
_space_group_IT_number 14
_symmetry_cell_setting monoclinic
_symmetry_space_group_name_Hall '-P 2ybc'
_symmetry_space_group_name_H-M 'P 1 21/c 1'
_atom_sites_solution_hydrogens geom
_atom_sites_solution_primary direct
_atom_sites_solution_secondary difmap
_audit_creation_method SHELXL-97
_cell_angle_alpha 90.00
_cell_angle_beta 91.221(2)
_cell_angle_gamma 90.00
_cell_formula_units_Z 4
_cell_length_a 13.9595(10)
_cell_length_b 21.1557(15)
_cell_length_c 25.8230(18)
_cell_measurement_reflns_used 9099
_cell_measurement_temperature 100(2)
_cell_measurement_theta_max 39.30
_cell_measurement_theta_min 3.05
_cell_volume 7624.4(9)
_computing_cell_refinement 'Bruker-Nonius Apex v1.0-22 2002'
_computing_data_collection 'Bruker-Nonius Apex v1.0-22 2002'
_computing_data_reduction 'SAINT+ Version 7.06A Bruker-Nonius, 2004'
_computing_molecular_graphics 'Shelxtl Version 6.12 (Sheldrick, 2001)'
_computing_publication_material 'Shelxtl Version 6.12 (Sheldrick, 2001)'
_computing_structure_refinement 'Shelxtl Version 6.12 (Sheldrick, 2001)'
_computing_structure_solution 'Shelxtl Version 6.12 (Sheldrick, 2001)'
_diffrn_ambient_temperature 100(2)
_diffrn_detector_area_resol_mean 512
_diffrn_detector_type '4K CCD area detector APEX II'
_diffrn_measured_fraction_theta_full 0.955
_diffrn_measured_fraction_theta_max 0.955
_diffrn_measurement_device_type 'Kappa 4-axis goniometer bruker-nonius'
_diffrn_measurement_method
;
Fullsphere data collection, phi and omega scans
;
_diffrn_measurement_specimen_support 'magnetic support whith 10 micron nylon fiber cryoloop'
_diffrn_radiation_monochromator 'Multilayer Montel 200 mirrors'
_diffrn_radiation_type MoK\a
_diffrn_radiation_wavelength 0.71073
_diffrn_reflns_av_R_equivalents 0.0311
_diffrn_reflns_av_sigmaI/netI 0.0357
_diffrn_reflns_limit_h_max 23
_diffrn_reflns_limit_h_min -24
_diffrn_reflns_limit_k_max 37
_diffrn_reflns_limit_k_min -27
_diffrn_reflns_limit_l_max 21
_diffrn_reflns_limit_l_min -46
_diffrn_reflns_number 120688
_diffrn_reflns_theta_full 39.53
_diffrn_reflns_theta_max 39.53
_diffrn_reflns_theta_min 2.53
_diffrn_source 'rotating anode X-ray tube'
_diffrn_source_current 90
_diffrn_source_power 50
_diffrn_source_size '3 mm x 0.3 mm fine focus'
_diffrn_source_type 'Bruker-Nonius FR 591'
_exptl_absorpt_coefficient_mu 3.932
_exptl_absorpt_correction_T_max 1.00000
_exptl_absorpt_correction_T_min 0.34103
_exptl_absorpt_correction_type empirical
_exptl_absorpt_process_details
;
SADABS Version 2.1 2003 Bruker-Nonius
Blessing, Acta Cryst. (1995) A51 33-38
;
_exptl_crystal_colour translucent
_exptl_crystal_density_diffrn 1.641
_exptl_crystal_density_method 'not measured'
_exptl_crystal_description Block
_exptl_crystal_F_000 3756
_exptl_crystal_size_max 0.20
_exptl_crystal_size_mid 0.20
_exptl_crystal_size_min 0.04
_refine_diff_density_max 3.937
_refine_diff_density_min -4.294
_refine_diff_density_rms 0.185
_refine_ls_extinction_method none
_refine_ls_goodness_of_fit_ref 1.080
_refine_ls_hydrogen_treatment noref
_refine_ls_matrix_type full
_refine_ls_number_parameters 908
_refine_ls_number_reflns 43832
_refine_ls_number_restraints 1
_refine_ls_restrained_S_all 1.117
_refine_ls_R_factor_all 0.0552
_refine_ls_R_factor_gt 0.0398
_refine_ls_shift/su_max 0.004
_refine_ls_shift/su_mean 0.000
_refine_ls_structure_factor_coef Fsqd
_refine_ls_weighting_details 'calc w=1/[\s^2^(Fo^2^)+(0.0346P)^2^+24.6199P] where P=(Fo^2^+2Fc^2^)/3'
_refine_ls_weighting_scheme calc
_refine_ls_wR_factor_gt 0.0916
_refine_ls_wR_factor_ref 0.1021
_reflns_number_gt 36118
_reflns_number_total 43832
_reflns_threshold_expression >2sigma(I)
_cod_data_source_file B819612E.txt
_cod_data_source_block cm89_0m
_cod_depositor_comments
;
The following automatic conversions were performed:
'_symmetry_cell_setting' value 'Monoclinic' changed to 'monoclinic'
according to '/home/saulius/struct/CIF-dictionaries/cif_core.dic'
dictionary named 'cif_core.dic' version 2.4.1 from 2010-06-29.

Automatic conversion script
Id: cif_fix_enum 1527 2010-12-29 10:47:43Z saulius 
;
_cod_original_sg_symbol_H-M P2(1)/c
_cod_original_formula_sum 'C67.50 H84 F6 N4 O11 P4 Pt2 S4'
_cod_database_code 7001011

loop_
_symmetry_equiv_pos_as_xyz
'x, y, z'
'-x, y+1/2, -z+1/2'
'-x, -y, -z'
'x, -y-1/2, z-1/2'

loop_
_atom_site_label
_atom_site_type_symbol
_atom_site_fract_x
_atom_site_fract_y
_atom_site_fract_z
_atom_site_U_iso_or_equiv
_atom_site_adp_type
_atom_site_occupancy
_atom_site_symmetry_multiplicity
_atom_site_calc_flag
_atom_site_refinement_flags
_atom_site_disorder_assembly
_atom_site_disorder_group
Pt1 Pt 0.242419(6) 0.594130(4) 0.688482(3) 0.01326(2) Uani 1 1 d . . .
S1 S 0.28552(5) 0.69437(3) 0.72228(2) 0.01611(9) Uani 1 1 d . . .
P1 P 0.18684(5) 0.50425(3) 0.65071(2) 0.01545(10) Uani 1 1 d . . .
C1 C 0.19936(18) 0.50349(13) 0.58067(9) 0.0170(4) Uani 1 1 d . . .
N1 N 0.5547(2) 0.76871(19) 0.72023(14) 0.0380(7) Uani 1 1 d . . .
H1A H 0.6013 0.7543 0.7404 0.046 Uiso 1 1 calc R . .
O1 O 0.51190(19) 0.82109(17) 0.64638(13) 0.0409(7) Uani 1 1 d . . .
Pt2 Pt 0.178463(6) 0.745105(4) 0.662955(3) 0.01371(2) Uani 1 1 d . . .
S2 S 0.20017(4) 0.65236(3) 0.61301(2) 0.01500(9) Uani 1 1 d . . .
P2 P 0.28539(5) 0.54597(3) 0.76408(2) 0.01625(10) Uani 1 1 d . . .
C2 C 0.12333(19) 0.52237(13) 0.54817(10) 0.0191(4) Uani 1 1 d . . .
H2 H 0.0639 0.5342 0.5626 0.023 Uiso 1 1 calc R . .
N2 N 0.6704(2) 0.8089(2) 0.66751(15) 0.0409(8) Uani 1 1 d . . .
H2A H 0.7120 0.8021 0.6930 0.049 Uiso 1 1 calc R . .
O2 O 0.4302(3) 0.74324(17) 0.48911(17) 0.0551(10) Uani 1 1 d . . .
P3 P 0.07237(5) 0.78696(3) 0.60462(2) 0.01640(10) Uani 1 1 d . . .
C3 C 0.1342(2) 0.52389(15) 0.49456(10) 0.0234(5) Uani 1 1 d . . .
H3 H 0.0822 0.5364 0.4725 0.028 Uiso 1 1 calc R . .
N3 N 0.3720(2) 0.64339(15) 0.48812(9) 0.0265(5) Uani 1 1 d . . .
H3A H 0.3784 0.6044 0.4768 0.032 Uiso 1 1 calc R . .
P4 P 0.15547(5) 0.82835(3) 0.71695(2) 0.01713(11) Uani 1 1 d . . .
C4 C 0.2219(2) 0.50702(16) 0.47337(10) 0.0252(5) Uani 1 1 d . . .
H4 H 0.2295 0.5079 0.4369 0.030 Uiso 1 1 calc R . .
N4 N 0.5132(3) 0.6644(3) 0.44897(15) 0.0551(12) Uani 1 1 d . . .
H4A H 0.5154 0.6237 0.4420 0.066 Uiso 1 1 calc R . .
C5 C 0.2981(2) 0.48895(16) 0.50567(11) 0.0247(5) Uani 1 1 d . . .
H5 H 0.3576 0.4776 0.4912 0.030 Uiso 1 1 calc R . .
C6 C 0.2874(2) 0.48747(14) 0.55914(10) 0.0210(4) Uani 1 1 d . . .
H6 H 0.3398 0.4756 0.5811 0.025 Uiso 1 1 calc R . .
C7 C 0.05877(19) 0.49400(13) 0.65871(10) 0.0182(4) Uani 1 1 d . . .
C8 C 0.0138(2) 0.43824(14) 0.64203(10) 0.0215(4) Uani 1 1 d . . .
H8 H 0.0512 0.4043 0.6293 0.026 Uiso 1 1 calc R . .
C9 C -0.0854(2) 0.43221(15) 0.64407(11) 0.0237(5) Uani 1 1 d . . .
H9 H -0.1155 0.3943 0.6326 0.028 Uiso 1 1 calc R . .
C10 C -0.1404(2) 0.48155(17) 0.66278(12) 0.0256(5) Uani 1 1 d . . .
H10 H -0.2081 0.4772 0.6642 0.031 Uiso 1 1 calc R . .
C11 C -0.0969(2) 0.53714(17) 0.67946(13) 0.0263(5) Uani 1 1 d . . .
H11 H -0.1348 0.5708 0.6923 0.032 Uiso 1 1 calc R . .
C12 C 0.0029(2) 0.54365(14) 0.67732(11) 0.0214(4) Uani 1 1 d . . .
H12 H 0.0326 0.5818 0.6885 0.026 Uiso 1 1 calc R . .
C13 C 0.2434(2) 0.43076(13) 0.67176(10) 0.0201(4) Uani 1 1 d . . .
H13A H 0.2073 0.3949 0.6563 0.024 Uiso 1 1 calc R . .
H13B H 0.3092 0.4293 0.6582 0.024 Uiso 1 1 calc R . .
C14 C 0.2489(2) 0.42175(14) 0.73085(11) 0.0241(5) Uani 1 1 d . . .
H14A H 0.1853 0.4310 0.7453 0.029 Uiso 1 1 calc R . .
H14B H 0.2642 0.3770 0.7386 0.029 Uiso 1 1 calc R . .
C15 C 0.3241(2) 0.46404(14) 0.75773(11) 0.0227(5) Uani 1 1 d . . .
H15A H 0.3837 0.4629 0.7377 0.027 Uiso 1 1 calc R . .
H15B H 0.3388 0.4468 0.7926 0.027 Uiso 1 1 calc R . .
C16 C 0.1892(2) 0.54386(13) 0.81015(9) 0.0183(4) Uani 1 1 d . . .
C17 C 0.1072(2) 0.58013(15) 0.80199(11) 0.0244(5) Uani 1 1 d . . .
H17 H 0.1022 0.6070 0.7726 0.029 Uiso 1 1 calc R . .
C18 C 0.0321(3) 0.57729(19) 0.83688(14) 0.0322(7) Uani 1 1 d . . .
H18 H -0.0243 0.6016 0.8309 0.039 Uiso 1 1 calc R . .
C19 C 0.0404(3) 0.53863(18) 0.88042(13) 0.0322(7) Uani 1 1 d . . .
H19 H -0.0104 0.5367 0.9042 0.039 Uiso 1 1 calc R . .
C20 C 0.1221(3) 0.50312(16) 0.88913(11) 0.0267(6) Uani 1 1 d . . .
H20 H 0.1273 0.4769 0.9189 0.032 Uiso 1 1 calc R . .
C21 C 0.1967(2) 0.50567(14) 0.85444(10) 0.0215(5) Uani 1 1 d . . .
H21 H 0.2530 0.4814 0.8608 0.026 Uiso 1 1 calc R . .
C22 C 0.3846(2) 0.58528(14) 0.79707(10) 0.0203(4) Uani 1 1 d . . .
C23 C 0.4756(2) 0.58118(18) 0.77568(13) 0.0282(6) Uani 1 1 d . . .
H23 H 0.4852 0.5559 0.7458 0.034 Uiso 1 1 calc R . .
C24 C 0.5525(3) 0.6144(2) 0.79839(17) 0.0375(8) Uani 1 1 d . . .
H24 H 0.6143 0.6118 0.7839 0.045 Uiso 1 1 calc R . .
C25 C 0.5382(3) 0.6509(2) 0.84196(18) 0.0392(8) Uani 1 1 d . . .
H25 H 0.5906 0.6733 0.8573 0.047 Uiso 1 1 calc R . .
C26 C 0.4480(3) 0.65536(19) 0.86368(15) 0.0336(7) Uani 1 1 d . . .
H26 H 0.4390 0.6803 0.8938 0.040 Uiso 1 1 calc R . .
C27 C 0.3710(2) 0.62294(15) 0.84092(12) 0.0255(5) Uani 1 1 d . . .
H27 H 0.3090 0.6264 0.8552 0.031 Uiso 1 1 calc R . .
C28 C 0.0175(2) 0.72950(14) 0.56080(10) 0.0210(4) Uani 1 1 d . . .
C29 C -0.0386(2) 0.68195(15) 0.58218(12) 0.0244(5) Uani 1 1 d . . .
H29 H -0.0447 0.6793 0.6187 0.029 Uiso 1 1 calc R . .
C30 C -0.0856(2) 0.63845(17) 0.55022(15) 0.0310(6) Uani 1 1 d . . .
H30 H -0.1245 0.6065 0.5648 0.037 Uiso 1 1 calc R . .
C31 C -0.0753(3) 0.64186(18) 0.49665(15) 0.0367(8) Uani 1 1 d . . .
H31 H -0.1081 0.6126 0.4747 0.044 Uiso 1 1 calc R . .
C32 C -0.0174(4) 0.68784(19) 0.47556(13) 0.0398(9) Uani 1 1 d . . .
H32 H -0.0092 0.6893 0.4391 0.048 Uiso 1 1 calc R . .
C33 C 0.0292(3) 0.73209(17) 0.50730(11) 0.0303(6) Uani 1 1 d . . .
H33 H 0.0686 0.7637 0.4926 0.036 Uiso 1 1 calc R . .
C34 C 0.1283(2) 0.84533(14) 0.56420(10) 0.0209(4) Uani 1 1 d . . .
C35 C 0.0805(3) 0.90045(16) 0.54849(12) 0.0278(6) Uani 1 1 d . . .
H35 H 0.0164 0.9078 0.5587 0.033 Uiso 1 1 calc R . .
C36 C 0.1273(3) 0.94452(18) 0.51789(14) 0.0364(8) Uani 1 1 d . . .
H36 H 0.0954 0.9825 0.5082 0.044 Uiso 1 1 calc R . .
C37 C 0.2192(3) 0.9337(2) 0.50151(16) 0.0410(9) Uani 1 1 d . . .
H37 H 0.2502 0.9639 0.4804 0.049 Uiso 1 1 calc R . .
C38 C 0.2665(3) 0.8782(3) 0.5161(2) 0.0523(14) Uani 1 1 d . . .
H38 H 0.3292 0.8700 0.5041 0.063 Uiso 1 1 calc R . .
C39 C 0.2217(3) 0.8350(2) 0.54803(16) 0.0387(9) Uani 1 1 d . . .
H39 H 0.2551 0.7980 0.5590 0.046 Uiso 1 1 calc R . .
C40 C -0.0337(2) 0.82326(14) 0.63194(10) 0.0208(4) Uani 1 1 d . . .
H40A H -0.0729 0.8412 0.6031 0.025 Uiso 1 1 calc R . .
H40B H -0.0721 0.7895 0.6481 0.025 Uiso 1 1 calc R . .
C41 C -0.0166(2) 0.87537(14) 0.67219(10) 0.0223(5) Uani 1 1 d . . .
H41A H -0.0789 0.8950 0.6802 0.027 Uiso 1 1 calc R . .
H41B H 0.0242 0.9084 0.6568 0.027 Uiso 1 1 calc R . .
C42 C 0.0310(2) 0.85288(14) 0.72288(10) 0.0219(5) Uani 1 1 d . . .
H42A H -0.0062 0.8169 0.7365 0.026 Uiso 1 1 calc R . .
H42B H 0.0281 0.8875 0.7486 0.026 Uiso 1 1 calc R . .
C43 C 0.1917(2) 0.81141(13) 0.78334(9) 0.0192(4) Uani 1 1 d . . .
C44 C 0.2689(2) 0.84216(16) 0.80731(11) 0.0233(5) Uani 1 1 d . . .
H44 H 0.3026 0.8742 0.7895 0.028 Uiso 1 1 calc R . .
C45 C 0.2962(2) 0.82538(19) 0.85787(12) 0.0309(7) Uani 1 1 d . . .
H45 H 0.3487 0.8463 0.8745 0.037 Uiso 1 1 calc R . .
C46 C 0.2473(3) 0.77845(19) 0.88402(11) 0.0317(7) Uani 1 1 d . . .
H46 H 0.2668 0.7670 0.9182 0.038 Uiso 1 1 calc R . .
C47 C 0.1693(3) 0.74805(17) 0.86001(11) 0.0285(6) Uani 1 1 d . . .
H47 H 0.1351 0.7164 0.8781 0.034 Uiso 1 1 calc R . .
C48 C 0.1419(2) 0.76422(15) 0.80975(10) 0.0235(5) Uani 1 1 d . . .
H48 H 0.0893 0.7433 0.7932 0.028 Uiso 1 1 calc R . .
C49 C 0.2221(3) 0.89693(14) 0.69430(12) 0.0282(6) Uani 1 1 d . . .
C50 C 0.3001(4) 0.8879(2) 0.6649(2) 0.0507(13) Uani 1 1 d . . .
H50 H 0.3226 0.8463 0.6584 0.061 Uiso 1 1 calc R . .
C51 C 0.3471(6) 0.9395(3) 0.6441(3) 0.086(3) Uani 1 1 d . . .
H51 H 0.4033 0.9337 0.6246 0.104 Uiso 1 1 calc R . .
C52 C 0.3111(6) 0.9999(3) 0.6522(3) 0.084(3) Uani 1 1 d . . .
H52 H 0.3415 1.0350 0.6366 0.101 Uiso 1 1 calc R . .
C53 C 0.2321(5) 1.0097(2) 0.6823(2) 0.0557(13) Uani 1 1 d . . .
H53 H 0.2091 1.0513 0.6880 0.067 Uiso 1 1 calc R . .
C54 C 0.1865(3) 0.95854(16) 0.70429(15) 0.0344(7) Uani 1 1 d . . .
H54 H 0.1326 0.9645 0.7256 0.041 Uiso 1 1 calc R . .
C55 C 0.4077(2) 0.70849(16) 0.69970(11) 0.0237(5) Uani 1 1 d . . .
H55A H 0.4450 0.6687 0.7013 0.028 Uiso 1 1 calc R . .
H55B H 0.4053 0.7232 0.6633 0.028 Uiso 1 1 calc R . .
C56 C 0.4559(3) 0.75859(19) 0.73417(14) 0.0331(7) Uani 1 1 d . . .
H56A H 0.4202 0.7989 0.7308 0.040 Uiso 1 1 calc R . .
H56B H 0.4535 0.7449 0.7708 0.040 Uiso 1 1 calc R . .
C57 C 0.5758(2) 0.8004(2) 0.67604(16) 0.0339(7) Uani 1 1 d . . .
C58 C 0.7050(3) 0.8289(2) 0.61752(19) 0.0404(9) Uani 1 1 d . . .
H58A H 0.7680 0.8498 0.6223 0.048 Uiso 1 1 calc R . .
H58B H 0.6598 0.8600 0.6021 0.048 Uiso 1 1 calc R . .
C59 C 0.7151(4) 0.7738(3) 0.5809(2) 0.0499(11) Uani 1 1 d . . .
H59A H 0.7542 0.7408 0.5976 0.075 Uiso 1 1 calc R . .
H59B H 0.7462 0.7881 0.5493 0.075 Uiso 1 1 calc R . .
H59C H 0.6516 0.7568 0.5720 0.075 Uiso 1 1 calc R . .
C60 C 0.3130(2) 0.65413(14) 0.57727(9) 0.0204(4) Uani 1 1 d . . .
H60A H 0.3520 0.6909 0.5886 0.024 Uiso 1 1 calc R . .
H60B H 0.3502 0.6152 0.5845 0.024 Uiso 1 1 calc R . .
C61 C 0.2899(2) 0.65896(17) 0.51917(10) 0.0252(5) Uani 1 1 d . . .
H61A H 0.2365 0.6299 0.5102 0.030 Uiso 1 1 calc R . .
H61B H 0.2687 0.7025 0.5109 0.030 Uiso 1 1 calc R . .
C62 C 0.4392(3) 0.6871(2) 0.47601(13) 0.0352(8) Uani 1 1 d . . .
C63 C 0.5900(3) 0.7054(4) 0.4309(3) 0.092(3) Uani 1 1 d . . .
H63A H 0.5746 0.7497 0.4398 0.110 Uiso 1 1 calc R . .
H63B H 0.5927 0.7024 0.3927 0.110 Uiso 1 1 calc R . .
C64 C 0.6851(4) 0.6893(3) 0.4534(2) 0.0564(13) Uani 1 1 d . . .
H64A H 0.6801 0.6840 0.4909 0.085 Uiso 1 1 calc R . .
H64B H 0.7304 0.7234 0.4461 0.085 Uiso 1 1 calc R . .
H64C H 0.7078 0.6499 0.4380 0.085 Uiso 1 1 calc R . .
S1S S 0.45601(6) 0.50075(6) 0.36591(3) 0.03522(19) Uani 1 1 d . . .
F1S F 0.31917(18) 0.42190(14) 0.39262(11) 0.0447(6) Uani 1 1 d . . .
C1S C 0.4096(3) 0.4214(2) 0.37730(16) 0.0401(9) Uani 1 1 d . . .
O2S O 0.55051(19) 0.4886(2) 0.34666(11) 0.0489(9) Uani 1 1 d . . .
F2S F 0.4116(3) 0.38635(17) 0.33469(15) 0.0697(10) Uani 1 1 d . . .
F3S F 0.4600(3) 0.3914(2) 0.41416(18) 0.0884(15) Uani 1 1 d . . .
O3S O 0.4552(3) 0.5304(2) 0.41622(14) 0.0631(12) Uani 1 1 d . . .
O1S O 0.3888(2) 0.52562(19) 0.32827(16) 0.0544(9) Uani 1 1 d . . .
O2M O 0.4632(9) 0.9799(7) 0.5357(6) 0.111(5) Uani 0.50 1 d P . .
H2M H 0.4916 0.9590 0.5130 0.167 Uiso 0.50 1 calc PR . .
C2M C 0.5310(11) 1.0129(8) 0.5667(6) 0.082(5) Uani 0.50 1 d P . .
H2M1 H 0.5031 1.0528 0.5783 0.123 Uiso 0.50 1 calc PR . .
H2M2 H 0.5880 1.0217 0.5464 0.123 Uiso 0.50 1 calc PR . .
H2M3 H 0.5490 0.9870 0.5968 0.123 Uiso 0.50 1 calc PR . .
O1W O 0.5014(2) 0.84628(19) 0.54130(16) 0.0524(9) Uani 1 1 d . . .
H1WA H 0.5000 0.8235 0.5731 0.079 Uiso 1 1 d R . .
H1WB H 0.4808 0.8111 0.5210 0.079 Uiso 1 1 d R . .
O2W O 0.6448(7) 0.9218(5) 0.5073(4) 0.097(4) Uani 0.50 1 d PD . .
H2WA H 0.6733 0.8904 0.4864 0.145 Uiso 1 1 d R . .
H2WB H 0.6091 0.9033 0.5159 0.058(19) Uiso 1 1 d RD . .
O1M O 0.8373(3) 0.89788(18) 0.51568(14) 0.0577(10) Uani 1 1 d . . .
H1M H 0.7778 0.9035 0.5168 0.087 Uiso 1 1 calc R . .
C1M C 0.8602(7) 0.8683(3) 0.4682(2) 0.087(3) Uani 1 1 d . . .
H1M1 H 0.8277 0.8904 0.4395 0.131 Uiso 1 1 calc R . .
H1M2 H 0.8392 0.8241 0.4689 0.131 Uiso 1 1 calc R . .
H1M3 H 0.9297 0.8699 0.4635 0.131 Uiso 1 1 calc R . .
S1P S 0.83889(7) 0.70942(5) 0.75707(4) 0.03446(17) Uani 1 1 d . . .
C1P C 0.8318(5) 0.7349(2) 0.8236(2) 0.0527(13) Uani 1 1 d . . .
F1P F 0.8311(5) 0.6847(2) 0.85491(15) 0.122(2) Uani 1 1 d . . .
F2P F 0.8985(3) 0.7756(3) 0.83644(16) 0.0998(17) Uani 1 1 d . . .
F3P F 0.7473(3) 0.76424(19) 0.83063(19) 0.0839(14) Uani 1 1 d . . .
O1P O 0.8352(3) 0.7693(2) 0.72911(16) 0.0579(10) Uani 1 1 d . . .
O2P O 0.9307(3) 0.6817(2) 0.75325(16) 0.0698(13) Uani 1 1 d . . .
O3P O 0.7570(4) 0.6703(3) 0.7475(2) 0.0933(19) Uani 1 1 d . . .

loop_
_atom_site_aniso_label
_atom_site_aniso_U_11
_atom_site_aniso_U_22
_atom_site_aniso_U_33
_atom_site_aniso_U_23
_atom_site_aniso_U_13
_atom_site_aniso_U_12
Pt1 0.01669(3) 0.01452(4) 0.00855(3) -0.00038(2) -0.00022(2) -0.00049(3)
S1 0.0197(2) 0.0168(2) 0.0117(2) -0.00180(17) -0.00258(17) 0.00013(19)
P1 0.0190(3) 0.0160(3) 0.0113(2) -0.00127(18) 0.00083(18) -0.0017(2)
C1 0.0197(9) 0.0191(10) 0.0123(8) -0.0029(7) 0.0000(7) -0.0025(8)
N1 0.0255(12) 0.054(2) 0.0341(15) -0.0036(14) -0.0068(11) -0.0111(13)
O1 0.0214(10) 0.0576(19) 0.0435(15) 0.0043(14) -0.0003(10) -0.0007(11)
Pt2 0.01810(4) 0.01386(4) 0.00909(3) -0.00011(2) -0.00147(2) -0.00118(3)
S2 0.0194(2) 0.0161(2) 0.00953(19) -0.00067(16) -0.00096(16) -0.00041(19)
P2 0.0202(3) 0.0177(3) 0.0108(2) 0.00101(19) -0.00108(19) 0.0009(2)
C2 0.0199(10) 0.0226(11) 0.0148(9) -0.0021(8) -0.0006(7) -0.0007(8)
N2 0.0214(12) 0.055(2) 0.0461(19) -0.0048(16) -0.0014(12) -0.0043(13)
O2 0.0485(18) 0.0438(18) 0.072(3) 0.0262(17) -0.0208(17) -0.0165(14)
P3 0.0212(3) 0.0174(3) 0.0104(2) 0.00068(19) -0.00248(19) 0.0000(2)
C3 0.0258(12) 0.0312(14) 0.0131(9) -0.0020(9) -0.0034(8) 0.0004(10)
N3 0.0281(11) 0.0376(14) 0.0142(9) -0.0020(9) 0.0059(8) -0.0060(10)
P4 0.0232(3) 0.0161(3) 0.0119(2) -0.00191(19) -0.0028(2) -0.0002(2)
C4 0.0324(14) 0.0303(14) 0.0130(9) -0.0041(9) 0.0011(9) 0.0003(11)
N4 0.0291(15) 0.102(4) 0.0347(17) 0.017(2) 0.0087(13) -0.0102(19)
C5 0.0267(12) 0.0317(14) 0.0158(10) -0.0037(9) 0.0039(9) 0.0029(11)
C6 0.0213(10) 0.0276(13) 0.0140(9) -0.0019(8) 0.0001(8) 0.0010(9)
C7 0.0193(10) 0.0207(11) 0.0147(9) -0.0005(8) 0.0021(7) -0.0034(8)
C8 0.0248(11) 0.0230(12) 0.0167(9) -0.0011(8) 0.0015(8) -0.0064(9)
C9 0.0231(11) 0.0283(13) 0.0195(10) 0.0017(9) -0.0009(8) -0.0099(10)
C10 0.0208(11) 0.0341(15) 0.0219(11) 0.0031(10) -0.0006(9) -0.0045(10)
C11 0.0207(11) 0.0318(15) 0.0266(13) -0.0004(11) 0.0028(9) 0.0000(10)
C12 0.0207(10) 0.0230(12) 0.0204(10) -0.0018(9) 0.0021(8) -0.0020(9)
C13 0.0257(11) 0.0179(11) 0.0168(9) -0.0006(8) 0.0009(8) 0.0036(9)
C14 0.0348(14) 0.0191(11) 0.0184(10) 0.0037(9) 0.0004(9) -0.0001(10)
C15 0.0307(13) 0.0212(12) 0.0161(9) 0.0022(8) -0.0016(9) 0.0058(10)
C16 0.0237(10) 0.0185(10) 0.0127(8) -0.0003(7) -0.0004(7) -0.0014(8)
C17 0.0268(12) 0.0271(13) 0.0193(10) 0.0023(9) 0.0037(9) 0.0031(10)
C18 0.0300(14) 0.0390(18) 0.0277(14) 0.0016(13) 0.0087(11) 0.0066(13)
C19 0.0393(17) 0.0348(17) 0.0230(13) -0.0011(11) 0.0134(12) -0.0017(13)
C20 0.0389(15) 0.0277(14) 0.0138(9) -0.0002(9) 0.0045(10) -0.0070(12)
C21 0.0281(12) 0.0237(12) 0.0127(9) 0.0012(8) -0.0013(8) -0.0036(10)
C22 0.0206(10) 0.0244(12) 0.0157(9) 0.0017(8) -0.0045(8) -0.0004(9)
C23 0.0224(12) 0.0385(17) 0.0238(12) -0.0025(11) -0.0005(9) -0.0003(11)
C24 0.0232(13) 0.049(2) 0.0403(19) -0.0051(16) -0.0023(13) -0.0025(14)
C25 0.0273(15) 0.045(2) 0.045(2) -0.0075(17) -0.0119(14) -0.0055(14)
C26 0.0311(15) 0.0346(17) 0.0346(16) -0.0105(13) -0.0090(12) -0.0033(13)
C27 0.0262(12) 0.0265(13) 0.0237(12) -0.0051(10) -0.0050(10) -0.0008(10)
C28 0.0258(11) 0.0213(11) 0.0156(9) -0.0020(8) -0.0069(8) 0.0010(9)
C29 0.0261(12) 0.0245(13) 0.0225(11) -0.0038(9) -0.0038(9) -0.0028(10)
C30 0.0282(14) 0.0274(14) 0.0369(16) -0.0078(12) -0.0097(12) -0.0018(11)
C31 0.0442(19) 0.0311(16) 0.0338(16) -0.0118(13) -0.0200(15) 0.0027(14)
C32 0.066(3) 0.0335(17) 0.0192(12) -0.0073(12) -0.0160(15) 0.0022(17)
C33 0.0469(18) 0.0291(15) 0.0146(10) -0.0017(10) -0.0073(11) -0.0022(13)
C34 0.0263(11) 0.0218(11) 0.0146(9) 0.0044(8) -0.0012(8) 0.0005(9)
C35 0.0358(15) 0.0268(14) 0.0211(11) 0.0084(10) 0.0058(10) 0.0076(11)
C36 0.055(2) 0.0279(16) 0.0268(14) 0.0131(12) 0.0064(14) 0.0050(15)
C37 0.0381(18) 0.047(2) 0.0374(18) 0.0257(17) -0.0018(14) -0.0074(16)
C38 0.0303(17) 0.069(3) 0.058(3) 0.043(2) 0.0090(17) 0.0056(18)
C39 0.0287(15) 0.046(2) 0.0419(19) 0.0262(17) 0.0060(13) 0.0085(14)
C40 0.0222(11) 0.0241(12) 0.0159(9) -0.0003(8) -0.0018(8) 0.0013(9)
C41 0.0272(12) 0.0239(12) 0.0157(9) -0.0011(8) -0.0030(8) 0.0067(10)
C42 0.0284(12) 0.0243(12) 0.0128(9) -0.0009(8) -0.0018(8) 0.0049(10)
C43 0.0236(10) 0.0215(11) 0.0123(8) -0.0035(8) -0.0033(7) 0.0033(9)
C44 0.0226(11) 0.0299(14) 0.0173(10) -0.0068(9) -0.0039(8) 0.0022(10)
C45 0.0267(13) 0.0467(19) 0.0188(11) -0.0076(12) -0.0086(10) 0.0048(13)
C46 0.0350(15) 0.0458(19) 0.0141(10) -0.0027(11) -0.0067(10) 0.0115(14)
C47 0.0378(16) 0.0327(15) 0.0150(10) 0.0009(10) -0.0016(10) 0.0061(12)
C48 0.0316(13) 0.0248(12) 0.0139(9) -0.0010(8) -0.0029(9) 0.0028(10)
C49 0.0470(18) 0.0130(10) 0.0240(12) -0.0027(9) -0.0104(12) -0.0039(11)
C50 0.060(3) 0.034(2) 0.060(3) -0.0135(19) 0.029(2) -0.0225(19)
C51 0.108(5) 0.051(3) 0.102(5) -0.024(3) 0.069(5) -0.046(3)
C52 0.135(7) 0.040(3) 0.080(4) -0.006(3) 0.042(4) -0.047(4)
C53 0.087(4) 0.0217(17) 0.059(3) 0.0025(17) 0.002(3) -0.013(2)
C54 0.051(2) 0.0201(13) 0.0324(16) -0.0010(11) -0.0023(14) -0.0026(13)
C55 0.0198(10) 0.0299(14) 0.0211(11) -0.0044(10) -0.0011(8) -0.0033(10)
C56 0.0280(14) 0.0422(19) 0.0292(14) -0.0121(13) 0.0005(11) -0.0129(13)
C57 0.0220(12) 0.0410(19) 0.0384(17) -0.0092(14) -0.0018(12) -0.0046(12)
C58 0.0249(14) 0.040(2) 0.056(2) -0.0026(18) 0.0071(15) -0.0022(14)
C59 0.048(2) 0.049(3) 0.053(3) -0.001(2) 0.014(2) 0.001(2)
C60 0.0247(11) 0.0256(12) 0.0109(8) -0.0001(8) 0.0009(7) -0.0003(9)
C61 0.0246(12) 0.0399(16) 0.0112(9) 0.0033(9) 0.0027(8) -0.0033(11)
C62 0.0284(14) 0.055(2) 0.0220(12) 0.0181(14) -0.0055(10) -0.0106(14)
C63 0.0250(18) 0.155(7) 0.096(5) 0.091(5) 0.011(2) 0.000(3)
C64 0.045(2) 0.061(3) 0.063(3) -0.003(3) -0.004(2) -0.008(2)
S1S 0.0209(3) 0.0614(6) 0.0234(3) -0.0045(4) 0.0025(2) 0.0000(3)
F1S 0.0355(12) 0.0517(15) 0.0478(14) -0.0101(12) 0.0186(10) 0.0018(11)
C1S 0.0305(16) 0.055(2) 0.0353(17) 0.0033(17) 0.0104(13) 0.0152(16)
O2S 0.0222(11) 0.100(3) 0.0249(11) -0.0084(14) 0.0060(9) -0.0040(14)
F2S 0.078(2) 0.062(2) 0.071(2) -0.0262(17) 0.0431(19) -0.0029(17)
F3S 0.057(2) 0.117(3) 0.091(3) 0.061(3) -0.001(2) 0.023(2)
O3S 0.0525(19) 0.098(3) 0.0401(17) -0.0300(19) 0.0226(15) -0.023(2)
O1S 0.0354(15) 0.061(2) 0.066(2) 0.0195(18) -0.0123(15) 0.0011(14)
O2M 0.092(8) 0.100(10) 0.139(13) 0.045(8) -0.041(8) -0.023(7)
C2M 0.089(10) 0.097(11) 0.059(7) -0.008(7) -0.012(7) -0.043(9)
O1W 0.0391(16) 0.056(2) 0.061(2) 0.0144(17) -0.0061(15) -0.0045(15)
O2W 0.065(5) 0.098(7) 0.126(9) 0.078(7) -0.034(6) -0.052(5)
O1M 0.094(3) 0.0404(18) 0.0390(17) -0.0055(14) -0.0009(18) -0.0201(19)
C1M 0.163(8) 0.062(4) 0.037(3) -0.012(2) 0.009(4) -0.046(5)
S1P 0.0337(4) 0.0286(4) 0.0410(5) 0.0014(3) -0.0023(3) -0.0044(3)
C1P 0.079(4) 0.038(2) 0.042(2) 0.0036(18) 0.022(2) 0.013(2)
F1P 0.240(7) 0.083(3) 0.044(2) 0.030(2) 0.043(3) 0.069(4)
F2P 0.072(3) 0.170(5) 0.057(2) -0.060(3) -0.0027(19) -0.008(3)
F3P 0.091(3) 0.069(2) 0.095(3) -0.005(2) 0.060(2) 0.006(2)
O1P 0.062(2) 0.058(2) 0.054(2) 0.0252(18) 0.0056(18) -0.0011(18)
O2P 0.062(2) 0.101(3) 0.046(2) -0.026(2) -0.0054(17) 0.033(2)
O3P 0.101(4) 0.097(4) 0.082(3) -0.017(3) 0.021(3) -0.069(3)

loop_
_atom_type_symbol
_atom_type_description
_atom_type_scat_dispersion_real
_atom_type_scat_dispersion_imag
_atom_type_scat_source
C C 0.0033 0.0016 'International Tables Vol C Tables 4.2.6.8 and 6.1.1.4'
H H 0.0000 0.0000 'International Tables Vol C Tables 4.2.6.8 and 6.1.1.4'
N N 0.0061 0.0033 'International Tables Vol C Tables 4.2.6.8 and 6.1.1.4'
O O 0.0106 0.0060 'International Tables Vol C Tables 4.2.6.8 and 6.1.1.4'
P P 0.1023 0.0942 'International Tables Vol C Tables 4.2.6.8 and 6.1.1.4'
S S 0.1246 0.1234 'International Tables Vol C Tables 4.2.6.8 and 6.1.1.4'
Pt Pt -1.7033 8.3905 'International Tables Vol C Tables 4.2.6.8 and 6.1.1.4'
F F 0.0171 0.0103 'International Tables Vol C Tables 4.2.6.8 and 6.1.1.4'

loop_
_geom_angle_atom_site_label_1
_geom_angle_atom_site_label_2
_geom_angle_atom_site_label_3
_geom_angle
_geom_angle_site_symmetry_1
_geom_angle_site_symmetry_3
_geom_angle_publ_flag
P1 Pt1 P2 94.32(2) . . ?
P1 Pt1 S1 173.08(2) . . ?
P2 Pt1 S1 91.41(2) . . ?
P1 Pt1 S2 90.30(2) . . ?
P2 Pt1 S2 175.32(2) . . ?
S1 Pt1 S2 83.93(2) . . ?
C55 S1 Pt1 105.01(10) . . ?
C55 S1 Pt2 107.30(10) . . ?
Pt1 S1 Pt2 90.89(2) . . ?
C7 P1 C1 103.14(12) . . ?
C7 P1 C13 106.58(13) . . ?
C1 P1 C13 103.81(12) . . ?
C7 P1 Pt1 112.33(9) . . ?
C1 P1 Pt1 113.31(9) . . ?
C13 P1 Pt1 116.46(9) . . ?
C2 C1 C6 119.5(2) . . ?
C2 C1 P1 120.42(19) . . ?
C6 C1 P1 119.99(19) . . ?
C57 N1 C56 120.3(3) . . ?
P3 Pt2 P4 90.35(2) . . ?
P3 Pt2 S2 92.92(2) . . ?
P4 Pt2 S2 174.93(2) . . ?
P3 Pt2 S1 176.08(2) . . ?
P4 Pt2 S1 92.85(2) . . ?
S2 Pt2 S1 83.74(2) . . ?
C60 S2 Pt1 102.84(9) . . ?
C60 S2 Pt2 112.09(10) . . ?
Pt1 S2 Pt2 90.87(2) . . ?
C22 P2 C16 105.78(12) . . ?
C22 P2 C15 104.70(14) . . ?
C16 P2 C15 105.09(13) . . ?
C22 P2 Pt1 112.54(9) . . ?
C16 P2 Pt1 112.91(9) . . ?
C15 P2 Pt1 114.97(9) . . ?
C3 C2 C1 120.3(2) . . ?
C57 N2 C58 121.8(4) . . ?
C34 P3 C28 106.21(13) . . ?
C34 P3 C40 107.48(14) . . ?
C28 P3 C40 100.80(13) . . ?
C34 P3 Pt2 111.51(9) . . ?
C28 P3 Pt2 114.36(9) . . ?
C40 P3 Pt2 115.54(9) . . ?
C2 C3 C4 119.8(3) . . ?
C62 N3 C61 122.0(3) . . ?
C43 P4 C42 102.93(12) . . ?
C43 P4 C49 109.06(14) . . ?
C42 P4 C49 107.06(16) . . ?
C43 P4 Pt2 112.75(9) . . ?
C42 P4 Pt2 114.80(10) . . ?
C49 P4 Pt2 109.85(11) . . ?
C5 C4 C3 120.0(3) . . ?
C62 N4 C63 121.9(6) . . ?
C4 C5 C6 120.3(3) . . ?
C5 C6 C1 120.1(3) . . ?
C12 C7 C8 119.3(2) . . ?
C12 C7 P1 120.4(2) . . ?
C8 C7 P1 120.1(2) . . ?
C9 C8 C7 120.3(3) . . ?
C10 C9 C8 120.2(3) . . ?
C11 C10 C9 120.2(3) . . ?
C10 C11 C12 120.0(3) . . ?
C7 C12 C11 120.1(3) . . ?
C14 C13 P1 114.46(19) . . ?
C15 C14 C13 113.3(2) . . ?
C14 C15 P2 113.2(2) . . ?
C17 C16 C21 119.2(3) . . ?
C17 C16 P2 120.4(2) . . ?
C21 C16 P2 120.4(2) . . ?
C16 C17 C18 120.3(3) . . ?
C19 C18 C17 119.7(3) . . ?
C20 C19 C18 120.4(3) . . ?
C19 C20 C21 120.1(3) . . ?
C20 C21 C16 120.3(3) . . ?
C23 C22 C27 119.7(3) . . ?
C23 C22 P2 118.5(2) . . ?
C27 C22 P2 121.7(2) . . ?
C22 C23 C24 119.9(3) . . ?
C25 C24 C23 119.9(3) . . ?
C24 C25 C26 120.9(3) . . ?
C25 C26 C27 119.5(3) . . ?
C26 C27 C22 120.2(3) . . ?
C29 C28 C33 119.9(3) . . ?
C29 C28 P3 117.9(2) . . ?
C33 C28 P3 122.2(2) . . ?
C30 C29 C28 120.2(3) . . ?
C29 C30 C31 119.8(3) . . ?
C32 C31 C30 120.0(3) . . ?
C31 C32 C33 120.6(3) . . ?
C28 C33 C32 119.5(3) . . ?
C39 C34 C35 119.1(3) . . ?
C39 C34 P3 119.0(2) . . ?
C35 C34 P3 121.9(2) . . ?
C36 C35 C34 119.7(3) . . ?
C37 C36 C35 120.9(3) . . ?
C36 C37 C38 119.7(3) . . ?
C39 C38 C37 119.8(4) . . ?
C38 C39 C34 120.7(3) . . ?
C41 C40 P3 116.7(2) . . ?
C40 C41 C42 114.5(2) . . ?
C41 C42 P4 114.4(2) . . ?
C44 C43 C48 120.2(2) . . ?
C44 C43 P4 121.7(2) . . ?
C48 C43 P4 118.0(2) . . ?
C43 C44 C45 119.3(3) . . ?
C46 C45 C44 120.6(3) . . ?
C45 C46 C47 120.0(3) . . ?
C48 C47 C46 119.9(3) . . ?
C47 C48 C43 120.1(3) . . ?
C50 C49 C54 121.3(4) . . ?
C50 C49 P4 119.3(3) . . ?
C54 C49 P4 119.3(3) . . ?
C49 C50 C51 119.9(5) . . ?
C50 C51 C52 119.4(6) . . ?
C53 C52 C51 121.2(5) . . ?
C52 C53 C54 119.6(5) . . ?
C53 C54 C49 118.6(4) . . ?
C56 C55 S1 109.1(2) . . ?
N1 C56 C55 111.5(3) . . ?
O1 C57 N2 122.9(4) . . ?
O1 C57 N1 121.7(3) . . ?
N2 C57 N1 115.5(4) . . ?
N2 C58 C59 111.8(4) . . ?
C61 C60 S2 109.16(19) . . ?
N3 C61 C60 112.0(2) . . ?
O2 C62 N4 124.4(4) . . ?
O2 C62 N3 120.9(4) . . ?
N4 C62 N3 114.7(4) . . ?
N4 C63 C64 113.3(5) . . ?
O1S S1S O2S 114.9(2) . . ?
O1S S1S O3S 115.6(3) . . ?
O2S S1S O3S 114.4(2) . . ?
O1S S1S C1S 102.5(2) . . ?
O2S S1S C1S 102.8(2) . . ?
O3S S1S C1S 104.2(2) . . ?
F2S C1S F1S 106.7(4) . . ?
F2S C1S F3S 107.8(4) . . ?
F1S C1S F3S 106.4(4) . . ?
F2S C1S S1S 111.5(3) . . ?
F1S C1S S1S 112.5(3) . . ?
F3S C1S S1S 111.6(4) . . ?
O2P S1P O3P 118.0(4) . . ?
O2P S1P O1P 110.4(3) . . ?
O3P S1P O1P 113.5(3) . . ?
O2P S1P C1P 104.9(3) . . ?
O3P S1P C1P 106.1(3) . . ?
O1P S1P C1P 102.1(2) . . ?
F2P C1P F1P 112.7(6) . . ?
F2P C1P F3P 106.5(5) . . ?
F1P C1P F3P 105.5(5) . . ?
F2P C1P S1P 112.6(4) . . ?
F1P C1P S1P 109.9(4) . . ?
F3P C1P S1P 109.3(4) . . ?

loop_
_geom_bond_atom_site_label_1
_geom_bond_atom_site_label_2
_geom_bond_distance
_geom_bond_site_symmetry_2
_geom_bond_publ_flag
Pt1 P1 2.2663(7) . ?
Pt1 P2 2.2714(6) . ?
Pt1 S1 2.3662(6) . ?
Pt1 S2 2.3696(6) . ?
S1 C55 1.839(3) . ?
S1 Pt2 2.3737(6) . ?
P1 C7 1.817(3) . ?
P1 C1 1.821(2) . ?
P1 C13 1.821(3) . ?
C1 C2 1.397(4) . ?
C1 C6 1.401(4) . ?
N1 C57 1.362(6) . ?
N1 C56 1.449(5) . ?
O1 C57 1.242(5) . ?
Pt2 P3 2.2698(7) . ?
Pt2 P4 2.2732(7) . ?
Pt2 S2 2.3711(6) . ?
S2 C60 1.843(3) . ?
P2 C22 1.812(3) . ?
P2 C16 1.813(3) . ?
P2 C15 1.824(3) . ?
C2 C3 1.396(4) . ?
N2 C57 1.356(5) . ?
N2 C58 1.451(6) . ?
O2 C62 1.242(6) . ?
P3 C34 1.805(3) . ?
P3 C28 1.819(3) . ?
P3 C40 1.823(3) . ?
C3 C4 1.397(4) . ?
N3 C62 1.359(4) . ?
N3 C61 1.450(4) . ?
P4 C43 1.813(3) . ?
P4 C42 1.823(3) . ?
P4 C49 1.826(3) . ?
C4 C5 1.391(4) . ?
N4 C62 1.347(6) . ?
N4 C63 1.463(7) . ?
C5 C6 1.392(4) . ?
C7 C12 1.399(4) . ?
C7 C8 1.400(4) . ?
C8 C9 1.393(4) . ?
C9 C10 1.389(5) . ?
C10 C11 1.388(5) . ?
C11 C12 1.403(4) . ?
C13 C14 1.538(4) . ?
C14 C15 1.533(4) . ?
C16 C17 1.391(4) . ?
C16 C21 1.402(4) . ?
C17 C18 1.398(4) . ?
C18 C19 1.393(5) . ?
C19 C20 1.380(5) . ?
C20 C21 1.389(4) . ?
C22 C23 1.398(4) . ?
C22 C27 1.401(4) . ?
C23 C24 1.401(5) . ?
C24 C25 1.383(6) . ?
C25 C26 1.392(6) . ?
C26 C27 1.395(4) . ?
C28 C29 1.396(4) . ?
C28 C33 1.396(4) . ?
C29 C30 1.391(4) . ?
C30 C31 1.396(6) . ?
C31 C32 1.384(6) . ?
C32 C33 1.396(5) . ?
C34 C39 1.395(5) . ?
C34 C35 1.399(4) . ?
C35 C36 1.394(5) . ?
C36 C37 1.378(6) . ?
C37 C38 1.395(6) . ?
C38 C39 1.389(5) . ?
C40 C41 1.530(4) . ?
C41 C42 1.531(4) . ?
C43 C44 1.393(4) . ?
C43 C48 1.402(4) . ?
C44 C45 1.398(4) . ?
C45 C46 1.388(6) . ?
C46 C47 1.398(5) . ?
C47 C48 1.388(4) . ?
C49 C50 1.356(6) . ?
C49 C54 1.420(5) . ?
C50 C51 1.387(7) . ?
C51 C52 1.389(10) . ?
C52 C53 1.380(9) . ?
C53 C54 1.382(6) . ?
C55 C56 1.530(4) . ?
C58 C59 1.509(7) . ?
C60 C61 1.531(4) . ?
C63 C64 1.478(7) . ?
S1S O1S 1.436(3) . ?
S1S O2S 1.443(3) . ?
S1S O3S 1.443(3) . ?
S1S C1S 1.825(5) . ?
F1S C1S 1.331(4) . ?
C1S F2S 1.328(5) . ?
C1S F3S 1.333(5) . ?
O2M C2M 1.411(17) . ?
O1M C1M 1.418(7) . ?
S1P O2P 1.416(4) . ?
S1P O3P 1.428(4) . ?
S1P O1P 1.459(4) . ?
S1P C1P 1.806(5) . ?
C1P F2P 1.305(8) . ?
C1P F1P 1.333(6) . ?
C1P F3P 1.349(7) . ?

loop_
_geom_torsion_atom_site_label_1
_geom_torsion_atom_site_label_2
_geom_torsion_atom_site_label_3
_geom_torsion_atom_site_label_4
_geom_torsion
_geom_torsion_site_symmetry_1
_geom_torsion_site_symmetry_2
_geom_torsion_site_symmetry_3
_geom_torsion_site_symmetry_4
_geom_torsion_publ_flag
P1 Pt1 S1 C55 -117.7(2) . . . . ?
P2 Pt1 S1 C55 96.50(10) . . . . ?
S2 Pt1 S1 C55 -83.92(10) . . . . ?
P1 Pt1 S1 Pt2 -9.5(2) . . . . ?
P2 Pt1 S1 Pt2 -155.31(2) . . . . ?
S2 Pt1 S1 Pt2 24.26(2) . . . . ?
P2 Pt1 P1 C7 93.90(9) . . . . ?
S1 Pt1 P1 C7 -51.8(2) . . . . ?
S2 Pt1 P1 C7 -85.36(9) . . . . ?
P2 Pt1 P1 C1 -149.72(10) . . . . ?
S1 Pt1 P1 C1 64.6(2) . . . . ?
S2 Pt1 P1 C1 31.02(10) . . . . ?
P2 Pt1 P1 C13 -29.40(10) . . . . ?
S1 Pt1 P1 C13 -175.08(19) . . . . ?
S2 Pt1 P1 C13 151.34(10) . . . . ?
C7 P1 C1 C2 26.8(3) . . . . ?
C13 P1 C1 C2 137.9(2) . . . . ?
Pt1 P1 C1 C2 -94.9(2) . . . . ?
C7 P1 C1 C6 -156.9(2) . . . . ?
C13 P1 C1 C6 -45.9(3) . . . . ?
Pt1 P1 C1 C6 81.4(2) . . . . ?
C55 S1 Pt2 P3 113.4(4) . . . . ?
Pt1 S1 Pt2 P3 7.4(4) . . . . ?
C55 S1 Pt2 P4 -101.98(10) . . . . ?
Pt1 S1 Pt2 P4 151.99(2) . . . . ?
C55 S1 Pt2 S2 81.77(10) . . . . ?
Pt1 S1 Pt2 S2 -24.25(2) . . . . ?
P1 Pt1 S2 C60 -95.22(10) . . . . ?
P2 Pt1 S2 C60 93.9(3) . . . . ?
S1 Pt1 S2 C60 88.62(10) . . . . ?
P1 Pt1 S2 Pt2 151.87(2) . . . . ?
P2 Pt1 S2 Pt2 -19.1(3) . . . . ?
S1 Pt1 S2 Pt2 -24.29(2) . . . . ?
P3 Pt2 S2 C60 102.03(9) . . . . ?
P4 Pt2 S2 C60 -127.8(3) . . . . ?
S1 Pt2 S2 C60 -80.03(9) . . . . ?
P3 Pt2 S2 Pt1 -153.72(2) . . . . ?
P4 Pt2 S2 Pt1 -23.5(3) . . . . ?
S1 Pt2 S2 Pt1 24.22(2) . . . . ?
P1 Pt1 P2 C22 151.51(11) . . . . ?
S1 Pt1 P2 C22 -32.38(11) . . . . ?
S2 Pt1 P2 C22 -37.6(3) . . . . ?
P1 Pt1 P2 C16 -88.81(10) . . . . ?
S1 Pt1 P2 C16 87.29(10) . . . . ?
S2 Pt1 P2 C16 82.1(3) . . . . ?
P1 Pt1 P2 C15 31.76(12) . . . . ?
S1 Pt1 P2 C15 -152.14(12) . . . . ?
S2 Pt1 P2 C15 -157.3(3) . . . . ?
C6 C1 C2 C3 1.4(4) . . . . ?
P1 C1 C2 C3 177.7(2) . . . . ?
P4 Pt2 P3 C34 83.26(11) . . . . ?
S2 Pt2 P3 C34 -100.61(11) . . . . ?
S1 Pt2 P3 C34 -132.1(3) . . . . ?
P4 Pt2 P3 C28 -156.22(11) . . . . ?
S2 Pt2 P3 C28 19.91(11) . . . . ?
S1 Pt2 P3 C28 -11.6(4) . . . . ?
P4 Pt2 P3 C40 -39.84(11) . . . . ?
S2 Pt2 P3 C40 136.29(11) . . . . ?
S1 Pt2 P3 C40 104.8(4) . . . . ?
C1 C2 C3 C4 -0.6(5) . . . . ?
P3 Pt2 P4 C43 160.12(11) . . . . ?
S2 Pt2 P4 C43 29.9(3) . . . . ?
S1 Pt2 P4 C43 -17.60(11) . . . . ?
P3 Pt2 P4 C42 42.66(10) . . . . ?
S2 Pt2 P4 C42 -87.6(3) . . . . ?
S1 Pt2 P4 C42 -135.06(10) . . . . ?
P3 Pt2 P4 C49 -78.02(12) . . . . ?
S2 Pt2 P4 C49 151.7(3) . . . . ?
S1 Pt2 P4 C49 104.25(12) . . . . ?
C2 C3 C4 C5 -0.2(5) . . . . ?
C3 C4 C5 C6 0.1(5) . . . . ?
C4 C5 C6 C1 0.8(5) . . . . ?
C2 C1 C6 C5 -1.5(4) . . . . ?
P1 C1 C6 C5 -177.8(2) . . . . ?
C1 P1 C7 C12 -110.8(2) . . . . ?
C13 P1 C7 C12 140.2(2) . . . . ?
Pt1 P1 C7 C12 11.5(2) . . . . ?
C1 P1 C7 C8 63.6(2) . . . . ?
C13 P1 C7 C8 -45.4(2) . . . . ?
Pt1 P1 C7 C8 -174.08(19) . . . . ?
C12 C7 C8 C9 -0.1(4) . . . . ?
P1 C7 C8 C9 -174.6(2) . . . . ?
C7 C8 C9 C10 -0.1(4) . . . . ?
C8 C9 C10 C11 0.1(4) . . . . ?
C9 C10 C11 C12 0.2(5) . . . . ?
C8 C7 C12 C11 0.4(4) . . . . ?
P1 C7 C12 C11 174.9(2) . . . . ?
C10 C11 C12 C7 -0.4(5) . . . . ?
C7 P1 C13 C14 -75.6(2) . . . . ?
C1 P1 C13 C14 175.9(2) . . . . ?
Pt1 P1 C13 C14 50.6(2) . . . . ?
P1 C13 C14 C15 -73.4(3) . . . . ?
C13 C14 C15 P2 76.8(3) . . . . ?
C22 P2 C15 C14 179.5(2) . . . . ?
C16 P2 C15 C14 68.2(2) . . . . ?
Pt1 P2 C15 C14 -56.5(2) . . . . ?
C22 P2 C16 C17 111.1(2) . . . . ?
C15 P2 C16 C17 -138.4(2) . . . . ?
Pt1 P2 C16 C17 -12.4(3) . . . . ?
C22 P2 C16 C21 -68.9(2) . . . . ?
C15 P2 C16 C21 41.6(3) . . . . ?
Pt1 P2 C16 C21 167.64(19) . . . . ?
C21 C16 C17 C18 -1.6(5) . . . . ?
P2 C16 C17 C18 178.4(3) . . . . ?
C16 C17 C18 C19 1.0(5) . . . . ?
C17 C18 C19 C20 -0.2(6) . . . . ?
C18 C19 C20 C21 0.0(5) . . . . ?
C19 C20 C21 C16 -0.6(5) . . . . ?
C17 C16 C21 C20 1.4(4) . . . . ?
P2 C16 C21 C20 -178.7(2) . . . . ?
C16 P2 C22 C23 165.6(2) . . . . ?
C15 P2 C22 C23 54.9(3) . . . . ?
Pt1 P2 C22 C23 -70.6(3) . . . . ?
C16 P2 C22 C27 -19.0(3) . . . . ?
C15 P2 C22 C27 -129.7(3) . . . . ?
Pt1 P2 C22 C27 104.8(2) . . . . ?
C27 C22 C23 C24 0.4(5) . . . . ?
P2 C22 C23 C24 175.9(3) . . . . ?
C22 C23 C24 C25 0.2(6) . . . . ?
C23 C24 C25 C26 -0.1(7) . . . . ?
C24 C25 C26 C27 -0.6(7) . . . . ?
C25 C26 C27 C22 1.1(6) . . . . ?
C23 C22 C27 C26 -1.1(5) . . . . ?
P2 C22 C27 C26 -176.4(3) . . . . ?
C34 P3 C28 C29 -174.2(2) . . . . ?
C40 P3 C28 C29 -62.3(3) . . . . ?
Pt2 P3 C28 C29 62.4(3) . . . . ?
C34 P3 C28 C33 5.3(3) . . . . ?
C40 P3 C28 C33 117.2(3) . . . . ?
Pt2 P3 C28 C33 -118.2(3) . . . . ?
C33 C28 C29 C30 -2.3(5) . . . . ?
P3 C28 C29 C30 177.2(3) . . . . ?
C28 C29 C30 C31 1.0(5) . . . . ?
C29 C30 C31 C32 1.0(6) . . . . ?
C30 C31 C32 C33 -1.7(6) . . . . ?
C29 C28 C33 C32 1.6(5) . . . . ?
P3 C28 C33 C32 -177.9(3) . . . . ?
C31 C32 C33 C28 0.4(6) . . . . ?
C28 P3 C34 C39 -87.1(3) . . . . ?
C40 P3 C34 C39 165.6(3) . . . . ?
Pt2 P3 C34 C39 38.0(3) . . . . ?
C28 P3 C34 C35 92.6(3) . . . . ?
C40 P3 C34 C35 -14.6(3) . . . . ?
Pt2 P3 C34 C35 -142.2(2) . . . . ?
C39 C34 C35 C36 -1.2(5) . . . . ?
P3 C34 C35 C36 179.1(3) . . . . ?
C34 C35 C36 C37 2.0(6) . . . . ?
C35 C36 C37 C38 -0.5(7) . . . . ?
C36 C37 C38 C39 -1.7(8) . . . . ?
C37 C38 C39 C34 2.5(8) . . . . ?
C35 C34 C39 C38 -1.1(7) . . . . ?
P3 C34 C39 C38 178.7(4) . . . . ?
C34 P3 C40 C41 -69.5(2) . . . . ?
C28 P3 C40 C41 179.5(2) . . . . ?
Pt2 P3 C40 C41 55.7(2) . . . . ?
P3 C40 C41 C42 -66.2(3) . . . . ?
C40 C41 C42 P4 68.9(3) . . . . ?
C43 P4 C42 C41 175.5(2) . . . . ?
C49 P4 C42 C41 60.6(2) . . . . ?
Pt2 P4 C42 C41 -61.6(2) . . . . ?
C42 P4 C43 C44 -122.2(2) . . . . ?
C49 P4 C43 C44 -8.8(3) . . . . ?
Pt2 P4 C43 C44 113.5(2) . . . . ?
C42 P4 C43 C48 60.3(3) . . . . ?
C49 P4 C43 C48 173.7(2) . . . . ?
Pt2 P4 C43 C48 -64.0(2) . . . . ?
C48 C43 C44 C45 0.1(4) . . . . ?
P4 C43 C44 C45 -177.3(2) . . . . ?
C43 C44 C45 C46 0.2(5) . . . . ?
C44 C45 C46 C47 -0.8(5) . . . . ?
C45 C46 C47 C48 1.0(5) . . . . ?
C46 C47 C48 C43 -0.7(5) . . . . ?
C44 C43 C48 C47 0.2(4) . . . . ?
P4 C43 C48 C47 177.7(2) . . . . ?
C43 P4 C49 C50 99.2(4) . . . . ?
C42 P4 C49 C50 -150.1(4) . . . . ?
Pt2 P4 C49 C50 -24.8(4) . . . . ?
C43 P4 C49 C54 -85.9(3) . . . . ?
C42 P4 C49 C54 24.8(3) . . . . ?
Pt2 P4 C49 C54 150.0(2) . . . . ?
C54 C49 C50 C51 0.3(8) . . . . ?
P4 C49 C50 C51 175.1(6) . . . . ?
C49 C50 C51 C52 -2.5(12) . . . . ?
C50 C51 C52 C53 3.0(13) . . . . ?
C51 C52 C53 C54 -1.2(12) . . . . ?
C52 C53 C54 C49 -0.9(8) . . . . ?
C50 C49 C54 C53 1.4(6) . . . . ?
P4 C49 C54 C53 -173.4(4) . . . . ?
Pt1 S1 C55 C56 -159.6(2) . . . . ?
Pt2 S1 C55 C56 104.6(2) . . . . ?
C57 N1 C56 C55 73.3(5) . . . . ?
S1 C55 C56 N1 176.3(3) . . . . ?
C58 N2 C57 O1 -15.3(7) . . . . ?
C58 N2 C57 N1 166.1(4) . . . . ?
C56 N1 C57 O1 -0.5(6) . . . . ?
C56 N1 C57 N2 178.1(4) . . . . ?
C57 N2 C58 C59 -83.4(5) . . . . ?
Pt1 S2 C60 C61 151.7(2) . . . . ?
Pt2 S2 C60 C61 -112.0(2) . . . . ?
C62 N3 C61 C60 -85.6(4) . . . . ?
S2 C60 C61 N3 -164.3(2) . . . . ?
C63 N4 C62 O2 -1.9(7) . . . . ?
C63 N4 C62 N3 177.4(4) . . . . ?
C61 N3 C62 O2 -3.6(5) . . . . ?
C61 N3 C62 N4 177.0(3) . . . . ?
C62 N4 C63 C64 117.6(7) . . . . ?
O1S S1S C1S F2S 63.1(4) . . . . ?
O2S S1S C1S F2S -56.4(3) . . . . ?
O3S S1S C1S F2S -176.0(3) . . . . ?
O1S S1S C1S F1S -56.7(4) . . . . ?
O2S S1S C1S F1S -176.3(3) . . . . ?
O3S S1S C1S F1S 64.1(4) . . . . ?
O1S S1S C1S F3S -176.2(3) . . . . ?
O2S S1S C1S F3S 64.2(4) . . . . ?
O3S S1S C1S F3S -55.4(4) . . . . ?
O2P S1P C1P F2P 59.7(5) . . . . ?
O3P S1P C1P F2P -174.6(5) . . . . ?
O1P S1P C1P F2P -55.5(5) . . . . ?
O2P S1P C1P F1P -66.8(6) . . . . ?
O3P S1P C1P F1P 58.8(6) . . . . ?
O1P S1P C1P F1P 177.9(5) . . . . ?
O2P S1P C1P F3P 177.8(4) . . . . ?
O3P S1P C1P F3P -56.5(5) . . . . ?
O1P S1P C1P F3P 62.6(4) . . . . ?
